data_7216128
loop_
_publ_author_name
'Ho, Soo Yei'
'Bettens, Ryan P. A.'
'Dakternieks, Dainis'
'Duthie, Andrew'
'Tiekink, Edward R. T.'

_publ_section_title
;
 Prevalence of the thioamide {&#x22EF;H--N--C&#xE001;S}2
 synthon---solid-state (X-ray crystallography), solution (NMR) and
 gas-phase (theoretical) structures of O-methyl-N-aryl-thiocarbamides
;
_journal_issue 113
_journal_name_full CrystEngComm
_journal_page_first 682
_journal_paper_doi 10.1039/b514254g
_journal_volume 7
_journal_year 2005
_chemical_formula_sum 'C8 H8 Cl N O S'
_chemical_formula_weight 201.66
_space_group_IT_number 14
_symmetry_cell_setting monoclinic
_symmetry_space_group_name_Hall '-P 2yn'
_symmetry_space_group_name_H-M 'P 1 21/n 1'
_atom_sites_solution_hydrogens geom
_atom_sites_solution_primary direct
_atom_sites_solution_secondary difmap
_audit_creation_method SHELXL-97
_cell_angle_alpha 90
_cell_angle_beta 110.560(2)
_cell_angle_gamma 90
_cell_formula_units_Z 8
_cell_length_a 14.5243(10)
_cell_length_b 7.7142(6)
_cell_length_c 17.2760(12)
_cell_measurement_reflns_used 3518
_cell_measurement_temperature 223(2)
_cell_measurement_theta_max 29.0
_cell_measurement_theta_min 4.5
_cell_volume 1812.4(2)
_computing_cell_refinement 'SAINT (Bruker, 2000)'
_computing_data_collection 'SMART (Bruker, 2000)'
_computing_data_reduction 'SHELXTL (Bruker, 2000)'
_computing_molecular_graphics 'ORTEPII (Johnson, 1976)'
_computing_publication_material 'Bruker SHEXLTL (Bruker, 2000)'
_computing_structure_refinement 'SHELXL-97 (Sheldrick, 1997)'
_computing_structure_solution 'PATTY in DIRDIF92 (Beurskens et al., 1992)'
_diffrn_ambient_temperature 223(2)
_diffrn_measured_fraction_theta_full 0.993
_diffrn_measured_fraction_theta_max 0.993
_diffrn_measurement_device_type 'Bruker AXS SMART CCD'
_diffrn_measurement_method '\w scans'
_diffrn_radiation_monochromator graphite
_diffrn_radiation_source 'fine-focus sealed tube'
_diffrn_radiation_type MoK\a
_diffrn_radiation_wavelength 0.71069
_diffrn_reflns_av_R_equivalents 0.028
_diffrn_reflns_av_sigmaI/netI 0.043
_diffrn_reflns_limit_h_max 14
_diffrn_reflns_limit_h_min -20
_diffrn_reflns_limit_k_max 10
_diffrn_reflns_limit_k_min -10
_diffrn_reflns_limit_l_max 24
_diffrn_reflns_limit_l_min -24
_diffrn_reflns_number 14804
_diffrn_reflns_theta_full 30.1
_diffrn_reflns_theta_max 30.1
_diffrn_reflns_theta_min 1.6
_diffrn_standards_decay_% 0
_diffrn_standards_number 0
_exptl_absorpt_coefficient_mu 0.600
_exptl_absorpt_correction_T_max 1
_exptl_absorpt_correction_T_min 0.792
_exptl_absorpt_correction_type multi-scan
_exptl_absorpt_process_details '(SADABS, Bruker, 2000 & Blessing, 1995)'
_exptl_crystal_colour colourless
_exptl_crystal_density_diffrn 1.478
_exptl_crystal_density_method 'not measured'
_exptl_crystal_description block
_exptl_crystal_F_000 832
_exptl_crystal_size_max 0.34
_exptl_crystal_size_mid 0.17
_exptl_crystal_size_min 0.12
_refine_diff_density_max 0.50
_refine_diff_density_min -0.20
_refine_diff_density_rms 0.067
_refine_ls_extinction_method none
_refine_ls_goodness_of_fit_ref 1.04
_refine_ls_hydrogen_treatment mixed
_refine_ls_matrix_type full
_refine_ls_number_parameters 219
_refine_ls_number_reflns 5300
_refine_ls_number_restraints 0
_refine_ls_restrained_S_all 1.04
_refine_ls_R_factor_all 0.062
_refine_ls_R_factor_gt 0.043
_refine_ls_shift/su_max 0.001
_refine_ls_shift/su_mean 0.000
_refine_ls_structure_factor_coef Fsqd
_refine_ls_weighting_details 'calc w=1/[\s^2^(Fo^2^)+(0.0661P)^2^P] where P=(Fo^2^+2Fc^2^)/3'
_refine_ls_weighting_scheme calc
_refine_ls_wR_factor_gt 0.112
_refine_ls_wR_factor_ref 0.121
_reflns_number_gt 3831
_reflns_number_total 5300
_reflns_threshold_expression I>2\s(I)
_cod_data_source_file b514254g.txt
_cod_data_source_block MeOC(=S)N(H)C6H4Cl-4
_cod_original_sg_symbol_H-M P21/n
_cod_database_code 7216128

loop_
_symmetry_equiv_pos_as_xyz
'x, y, z'
'-x+1/2, y+1/2, -z+1/2'
'-x, -y, -z'
'x-1/2, -y-1/2, z-1/2'

loop_
_atom_site_label
_atom_site_type_symbol
_atom_site_fract_x
_atom_site_fract_y
_atom_site_fract_z
_atom_site_U_iso_or_equiv
_atom_site_adp_type
_atom_site_occupancy
_atom_site_symmetry_multiplicity
_atom_site_calc_flag
_atom_site_refinement_flags
Cl Cl -0.04206(4) 0.43390(8) 0.64773(4) 0.06000(16) Uani 1 1 d .
ClA Cl 0.11642(3) 0.08440(6) 0.54049(3) 0.04438(13) Uani 1 1 d .
S1 S 0.53757(3) 0.60308(7) 0.65410(3) 0.04645(14) Uani 1 1 d .
S1A S 0.70479(3) 0.26586(6) 0.57060(3) 0.04037(12) Uani 1 1 d .
O1 O 0.44628(8) 0.48532(17) 0.75114(7) 0.0446(3) Uani 1 1 d .
O1A O 0.60958(8) 0.11096(17) 0.65665(7) 0.0447(3) Uani 1 1 d .
N1 N 0.34872(9) 0.57788(18) 0.62871(8) 0.0363(3) Uani 1 1 d .
H1 H 0.3432 0.6262 0.5818 0.044 Uiso 1 1 calc R
N1A N 0.51511(9) 0.21655(18) 0.53597(8) 0.0349(3) Uani 1 1 d .
H1A H 0.5117 0.2615 0.4889 0.042 Uiso 1 1 calc R
C1 C 0.44108(11) 0.5518(2) 0.67943(9) 0.0338(3) Uani 1 1 d .
C2 C 0.25840(11) 0.5398(2) 0.63882(9) 0.0321(3) Uani 1 1 d .
C3 C 0.17699(11) 0.6278(2) 0.58669(10) 0.0380(4) Uani 1 1 d .
H3 H 0.1848 0.7092 0.5490 0.046 Uiso 1 1 calc R
C4 C 0.08485(12) 0.5974(2) 0.58958(11) 0.0419(4) Uani 1 1 d .
H4 H 0.0300 0.6580 0.5543 0.050 Uiso 1 1 calc R
C5 C 0.07384(12) 0.4777(2) 0.64446(11) 0.0390(4) Uani 1 1 d .
C6 C 0.15343(12) 0.3870(2) 0.69576(10) 0.0404(4) Uani 1 1 d .
H6 H 0.1447 0.3037 0.7323 0.049 Uiso 1 1 calc R
C7 C 0.24606(12) 0.4182(2) 0.69363(10) 0.0385(4) Uani 1 1 d .
H7 H 0.3006 0.3573 0.7292 0.046 Uiso 1 1 calc R
C8 C 0.54176(13) 0.4460(3) 0.81097(12) 0.0571(5) Uani 1 1 d .
H8A H 0.5735 0.3584 0.7887 0.086 Uiso 1 1 calc R
H8B H 0.5344 0.4029 0.8612 0.086 Uiso 1 1 calc R
H8C H 0.5817 0.5502 0.8233 0.086 Uiso 1 1 calc R
C1A C 0.60652(11) 0.1945(2) 0.58898(9) 0.0330(3) Uani 1 1 d .
C2A C 0.42298(10) 0.1802(2) 0.54243(9) 0.0316(3) Uani 1 1 d .
C7A C 0.40728(11) 0.0696(2) 0.59991(10) 0.0392(4) Uani 1 1 d .
H7A H 0.4607 0.0133 0.6394 0.047 Uiso 1 1 calc R
C6A C 0.31262(12) 0.0426(2) 0.59879(10) 0.0398(4) Uani 1 1 d .
H6A H 0.3018 -0.0317 0.6379 0.048 Uiso 1 1 calc R
C5A C 0.23455(10) 0.1236(2) 0.54110(10) 0.0333(3) Uani 1 1 d .
C4A C 0.24863(11) 0.2343(2) 0.48401(11) 0.0390(4) Uani 1 1 d .
H4A H 0.1949 0.2903 0.4448 0.047 Uiso 1 1 calc R
C3A C 0.34263(12) 0.2619(2) 0.48521(10) 0.0386(4) Uani 1 1 d .
H3A H 0.3527 0.3380 0.4464 0.046 Uiso 1 1 calc R
C8A C 0.70371(13) 0.0716(3) 0.71788(13) 0.0596(6) Uani 1 1 d .
H8A1 H 0.7415 0.0014 0.6932 0.089 Uiso 1 1 calc R
H8A2 H 0.6944 0.0083 0.7631 0.089 Uiso 1 1 calc R
H8A3 H 0.7388 0.1786 0.7387 0.089 Uiso 1 1 calc R

loop_
_atom_site_aniso_label
_atom_site_aniso_U_11
_atom_site_aniso_U_22
_atom_site_aniso_U_33
_atom_site_aniso_U_23
_atom_site_aniso_U_13
_atom_site_aniso_U_12
Cl 0.0405(2) 0.0745(4) 0.0713(3) 0.0115(3) 0.0274(2) -0.0039(2)
ClA 0.0292(2) 0.0548(3) 0.0494(3) -0.00106(19) 0.01407(17) -0.00284(16)
S1 0.0313(2) 0.0714(3) 0.0371(2) 0.0089(2) 0.01251(17) 0.00185(19)
S1A 0.0301(2) 0.0520(3) 0.0394(2) 0.00365(18) 0.01261(16) -0.00327(17)
O1 0.0342(6) 0.0676(8) 0.0303(6) 0.0103(6) 0.0090(5) 0.0037(6)
O1A 0.0280(5) 0.0632(8) 0.0396(6) 0.0174(6) 0.0080(5) 0.0024(5)
N1 0.0314(7) 0.0493(8) 0.0286(7) 0.0061(6) 0.0110(5) 0.0019(5)
N1A 0.0293(6) 0.0445(8) 0.0309(7) 0.0057(5) 0.0106(5) 0.0011(5)
C1 0.0330(7) 0.0396(9) 0.0287(7) -0.0009(6) 0.0109(6) 0.0034(6)
C2 0.0315(7) 0.0374(8) 0.0270(7) -0.0032(6) 0.0100(6) 0.0014(6)
C3 0.0360(8) 0.0407(9) 0.0371(8) 0.0081(7) 0.0126(7) 0.0028(7)
C4 0.0331(8) 0.0443(10) 0.0473(10) 0.0055(8) 0.0129(7) 0.0055(7)
C5 0.0360(8) 0.0441(10) 0.0405(9) -0.0034(7) 0.0178(7) -0.0038(7)
C6 0.0428(9) 0.0458(10) 0.0324(8) 0.0024(7) 0.0129(7) -0.0077(7)
C7 0.0364(8) 0.0431(9) 0.0327(8) 0.0044(7) 0.0080(7) 0.0017(7)
C8 0.0396(10) 0.0859(15) 0.0396(10) 0.0216(10) 0.0061(8) 0.0073(10)
C1A 0.0299(7) 0.0360(8) 0.0332(8) 0.0000(6) 0.0111(6) 0.0012(6)
C2A 0.0281(7) 0.0343(8) 0.0321(8) -0.0003(6) 0.0100(6) 0.0011(6)
C7A 0.0305(8) 0.0478(10) 0.0357(8) 0.0091(7) 0.0072(6) 0.0008(7)
C6A 0.0343(8) 0.0489(10) 0.0353(8) 0.0081(7) 0.0111(7) -0.0029(7)
C5A 0.0267(7) 0.0379(8) 0.0357(8) -0.0061(6) 0.0112(6) -0.0023(6)
C4A 0.0297(8) 0.0427(10) 0.0413(9) 0.0045(7) 0.0083(7) 0.0063(6)
C3A 0.0343(8) 0.0433(9) 0.0377(9) 0.0110(7) 0.0121(7) 0.0040(6)
C8A 0.0342(9) 0.0865(16) 0.0509(11) 0.0295(11) 0.0059(8) 0.0076(9)

loop_
_atom_type_symbol
_atom_type_description
_atom_type_scat_dispersion_real
_atom_type_scat_dispersion_imag
_atom_type_scat_source
C C 0.0033 0.0016 'International Tables Vol C Tables 4.2.6.8 and 6.1.1.4'
H H 0.0000 0.0000 'International Tables Vol C Tables 4.2.6.8 and 6.1.1.4'
N N 0.0061 0.0033 'International Tables Vol C Tables 4.2.6.8 and 6.1.1.4'
O O 0.0106 0.0060 'International Tables Vol C Tables 4.2.6.8 and 6.1.1.4'
S S 0.1246 0.1234 'International Tables Vol C Tables 4.2.6.8 and 6.1.1.4'
Cl Cl 0.1484 0.1585 'International Tables Vol C Tables 4.2.6.8 and 6.1.1.4'

loop_
_geom_angle_atom_site_label_1
_geom_angle_atom_site_label_2
_geom_angle_atom_site_label_3
_geom_angle
C1 O1 C8 118.62(13)
C1A O1A C8A 118.81(13)
C1 N1 C2 130.52(14)
C1 N1 H1 114.7
C2 N1 H1 114.7
C1A N1A C2A 131.65(13)
C1A N1A H1A 114.2
C2A N1A H1A 114.2
O1 C1 N1 112.83(13)
O1 C1 S1 124.52(12)
N1 C1 S1 122.63(12)
C3 C2 C7 119.27(15)
C3 C2 N1 115.76(14)
C7 C2 N1 124.92(14)
C2 C3 C4 120.73(15)
C2 C3 H3 119.6
C4 C3 H3 119.6
C5 C4 C3 119.37(15)
C5 C4 H4 120.3
C3 C4 H4 120.3
C6 C5 C4 120.79(15)
C6 C5 Cl 119.00(13)
C4 C5 Cl 120.18(13)
C5 C6 C7 120.07(15)
C5 C6 H6 120.0
C7 C6 H6 120.0
C6 C7 C2 119.76(15)
C6 C7 H7 120.1
C2 C7 H7 120.1
O1 C8 H8A 109.5
O1 C8 H8B 109.5
H8A C8 H8B 109.5
O1 C8 H8C 109.5
H8A C8 H8C 109.5
H8B C8 H8C 109.5
O1A C1A N1A 112.69(13)
O1A C1A S1A 124.49(11)
N1A C1A S1A 122.82(12)
C3A C2A C7A 118.74(14)
C3A C2A N1A 115.92(14)
C7A C2A N1A 125.34(13)
C6A C7A C2A 119.65(15)
C6A C7A H7A 120.2
C2A C7A H7A 120.2
C5A C6A C7A 120.41(15)
C5A C6A H6A 119.8
C7A C6A H6A 119.8
C4A C5A C6A 120.81(14)
C4A C5A ClA 119.96(12)
C6A C5A ClA 119.23(13)
C5A C4A C3A 118.90(15)
C5A C4A H4A 120.5
C3A C4A H4A 120.5
C4A C3A C2A 121.48(15)
C4A C3A H3A 119.3
C2A C3A H3A 119.3
O1A C8A H8A1 109.5
O1A C8A H8A2 109.5
H8A1 C8A H8A2 109.5
O1A C8A H8A3 109.5
H8A1 C8A H8A3 109.5
H8A2 C8A H8A3 109.5

loop_
_geom_bond_atom_site_label_1
_geom_bond_atom_site_label_2
_geom_bond_distance
Cl C5 1.7374(16)
ClA C5A 1.7386(15)
S1 C1 1.6560(16)
S1A C1A 1.6610(15)
O1 C1 1.3184(18)
O1 C8 1.441(2)
O1A C1A 1.3220(19)
O1A C8A 1.4368(19)
N1 C1 1.3350(19)
N1 C2 1.4138(19)
N1 H1 0.8700
N1A C1A 1.3328(19)
N1A C2A 1.4095(18)
N1A H1A 0.8700
C2 C3 1.387(2)
C2 C7 1.389(2)
C3 C4 1.377(2)
C3 H3 0.9400
C4 C5 1.372(2)
C4 H4 0.9400
C5 C6 1.375(2)
C6 C7 1.380(2)
C6 H6 0.9400
C7 H7 0.9400
C8 H8A 0.9700
C8 H8B 0.9700
C8 H8C 0.9700
C2A C3A 1.388(2)
C2A C7A 1.387(2)
C7A C6A 1.384(2)
C7A H7A 0.9400
C6A C5A 1.369(2)
C6A H6A 0.9400
C5A C4A 1.373(2)
C4A C3A 1.375(2)
C4A H4A 0.9400
C3A H3A 0.9400
C8A H8A1 0.9700
C8A H8A2 0.9700
C8A H8A3 0.9700
